data_1536320
loop_
_publ_author_name
'Kabalov, Yu.K.'
'Grigor'ev, A.P.'
'Sokolova, E.V.'

_publ_section_title
;
 Determination of crystal structure of a new mineral Na1.23 Ca0.12 Y1.28
 TR0.24 F6 using Rietveld technique
;
_journal_name_full 'Doklady Akademii Nauk SSSR'
_journal_page_first 713
_journal_page_last 715
_journal_volume 330
_journal_year 1993
_chemical_formula_sum 'Ca0.12 Er0.24 F6 Na1.23 Y1.28'
_chemical_name_systematic 'Na1.23 Ca0.12 Y1.28 Er0.24 F6'
_space_group_IT_number 176
_symmetry_space_group_name_Hall '-P 6c'
_symmetry_space_group_name_H-M 'P 63/m'
_cell_angle_alpha 90
_cell_angle_beta 90
_cell_angle_gamma 120
_cell_formula_units_Z 1
_cell_length_a 5.9855
_cell_length_b 5.9855
_cell_length_c 3.5469
_cell_volume 110.048
_citation_journal_id_ASTM DANKAS
_cod_data_source_file Kabalov_DANKAS_1993_1349.cif
_cod_data_source_block Ca0.12Er0.24F6Na1.23Y1.28
_cod_original_cell_volume 110.0476
_cod_database_code 1536320

loop_
_symmetry_equiv_pos_as_xyz
x,y,z
x-y,x,z+1/2
-y,x-y,z
-x,-y,z+1/2
-x+y,-x,z
y,-x+y,z+1/2
-x,-y,-z
-x+y,-x,-z-1/2
y,-x+y,-z
x,y,-z-1/2
x-y,x,-z
-y,x-y,-z-1/2

loop_
_atom_site_label
_atom_site_type_symbol
_atom_site_fract_x
_atom_site_fract_y
_atom_site_fract_z
_atom_site_occupancy
_atom_site_U_iso_or_equiv
Na2 Na+1 0.6667 0.3333 0.25 0.18 0.0
Y1 Y+3 0.6667 0.3333 0.25 0.64 0.0
Er1 Er+3 0.6667 0.3333 0.25 0.12 0.0
Ca1 Ca+2 0.6667 0.3333 0.25 0.06 0.0
Na1 Na+1 0 0 0.069 0.217 0.0
F1 F-1 0.3092 0.3879 0.25 1 0.0
